data_2238937
loop_
_publ_author_name
'Chemli, Rakia'
'Kamoun, Slaheddine'
'Roisnel, Thierry'

_publ_section_title
;
 Poly[bis(\m~2~-1,3-phenylenediamine-\k^2^<i>N</i>:<i>N</i>')di-\m-thiocyanato-\k^2^<i>N</i>:<i>S</i>;\k^2^<i>S</i>:<i>N</i>-cadmium]
;
_journal_coeditor_code VN2078
_journal_issue 12
_journal_name_full 'Acta Crystallographica Section E'
_journal_page_first m670
_journal_page_last m671
_journal_paper_doi 10.1107/S1600536813031255
_journal_volume 69
_journal_year 2013
_chemical_formula_iupac '[Cd (N C S)2 (C6 H8 N2)2]'
_chemical_formula_moiety 'C8 H8 Cd N4 S2'
_chemical_formula_sum 'C8 H8 Cd N4 S2'
_chemical_formula_weight 336.7
_chemical_name_common 'bis 1,3-phenylendiamine dithiocyanato-cadmiate(II)'
_chemical_name_systematic
Poly[bis(\m~2~-1,3-phenylenediamine-\k^2^<i>N</i>:<i>N</i>')di-\m-thiocyanato-\k^2^<i>N</i>:<i>S</i>;\k^2^<i>S</i>:<i>N</i>-cadmium]
_space_group_IT_number 15
_symmetry_cell_setting monoclinic
_symmetry_space_group_name_Hall '-C 2yc'
_symmetry_space_group_name_H-M 'C 1 2/c 1'
_atom_sites_solution_hydrogens geom
_atom_sites_solution_primary direct
_atom_sites_solution_secondary difmap
_audit_creation_method SHELXL-97
_cell_angle_alpha 90
_cell_angle_beta 106.503(3)
_cell_angle_gamma 90
_cell_formula_units_Z 4
_cell_length_a 10.8704(6)
_cell_length_b 12.8983(10)
_cell_length_c 8.3362(5)
_cell_measurement_reflns_used 1283
_cell_measurement_temperature 150(2)
_cell_measurement_theta_max 27.5
_cell_measurement_theta_min 3.2
_cell_volume 1120.67(13)
_computing_cell_refinement 'SAINT (Bruker, 2011)'
_computing_data_collection 'APEX2 (Bruker, 2011)'
_computing_data_reduction 'SAINT (Bruker, 2011)'
_computing_molecular_graphics 'DIAMOND (Brandenburg & Berndt, 2001) and Mercury (Macrae <i>et al.</i>, 2008)'
_computing_publication_material 'WinGX (Farrugia, 2012) and publCIF (Westrip, 2010)'
_computing_structure_refinement 'SHELXL97 (Sheldrick, 2008)'
_computing_structure_solution 'SHELXS97 (Sheldrick, 2008)'
_diffrn_ambient_temperature 150(2)
_diffrn_measured_fraction_theta_full 0.998
_diffrn_measured_fraction_theta_max 0.998
_diffrn_measurement_device_type 'Bruker APEXII'
_diffrn_measurement_method 'CCD rotation images, thin slices'
_diffrn_radiation_monochromator graphite
_diffrn_radiation_source 'fine-focus sealed tube'
_diffrn_radiation_type MoK\a
_diffrn_radiation_wavelength 0.71073
_diffrn_reflns_av_R_equivalents 0.0606
_diffrn_reflns_av_sigmaI/netI 0.0607
_diffrn_reflns_limit_h_max 14
_diffrn_reflns_limit_h_min -10
_diffrn_reflns_limit_k_max 16
_diffrn_reflns_limit_k_min -16
_diffrn_reflns_limit_l_max 9
_diffrn_reflns_limit_l_min -10
_diffrn_reflns_number 4396
_diffrn_reflns_theta_full 27.48
_diffrn_reflns_theta_max 27.48
_diffrn_reflns_theta_min 3.16
_diffrn_standards_interval_time 120
_diffrn_standards_number 2
_exptl_absorpt_coefficient_mu 2.291
_exptl_absorpt_correction_T_max 0.872
_exptl_absorpt_correction_T_min 0.825
_exptl_absorpt_correction_type multi-scan
_exptl_absorpt_process_details '(SADABS; Bruker, 2011)'
_exptl_crystal_colour brown
_exptl_crystal_density_diffrn 1.996
_exptl_crystal_density_meas 1.931
_exptl_crystal_density_method Flotation
_exptl_crystal_description prism
_exptl_crystal_F_000 656
_exptl_crystal_size_max 0.17
_exptl_crystal_size_mid 0.07
_exptl_crystal_size_min 0.06
_refine_diff_density_max 0.597
_refine_diff_density_min -0.575
_refine_ls_extinction_method none
_refine_ls_goodness_of_fit_ref 1.026
_refine_ls_hydrogen_treatment constr
_refine_ls_matrix_type full
_refine_ls_number_parameters 70
_refine_ls_number_reflns 1283
_refine_ls_number_restraints 0
_refine_ls_restrained_S_all 1.026
_refine_ls_R_factor_all 0.039
_refine_ls_R_factor_gt 0.0338
_refine_ls_shift/su_max 0
_refine_ls_shift/su_mean 0
_refine_ls_structure_factor_coef Fsqd
_refine_ls_weighting_details 'calc w=1/[\s^2^(Fo^2^)+(0.0156P)^2^+0.0000P] where P=(Fo^2^+2Fc^2^)/3'
_refine_ls_weighting_scheme calc
_refine_ls_wR_factor_gt 0.0625
_refine_ls_wR_factor_ref 0.0641
_reflns_number_gt 1130
_reflns_number_total 1283
_reflns_threshold_expression I>2sigma(I)
_cod_data_source_file vn2078.cif
_cod_data_source_block I
_cod_original_sg_symbol_H-M 'C 2/c'
_cod_database_code 2238937

loop_
_symmetry_equiv_pos_as_xyz
'x, y, z'
'-x, y, -z+1/2'
'x+1/2, y+1/2, z'
'-x+1/2, y+1/2, -z+1/2'
'-x, -y, -z'
'x, -y, z-1/2'
'-x+1/2, -y+1/2, -z'
'x+1/2, -y+1/2, z-1/2'

loop_
_atom_site_type_symbol
_atom_site_label
_atom_site_fract_x
_atom_site_fract_y
_atom_site_fract_z
_atom_site_U_iso_or_equiv
_atom_site_adp_type
_atom_site_calc_flag
_atom_site_refinement_flags
_atom_site_occupancy
_atom_site_symmetry_multiplicity
Cd Cd1 0.5 0.20749(3) 0.25 0.01462(12) Uani d S 1 2
S S1 0.65559(10) 0.05195(8) 0.40889(13) 0.0297(3) Uani d . 1 1
N N1 0.8532(3) 0.1670(2) 0.6240(4) 0.0219(7) Uani d . 1 1
C C1 0.7707(3) 0.1202(3) 0.5352(4) 0.0163(8) Uani d . 1 1
N N2 0.6151(3) 0.2057(2) 0.0483(4) 0.0191(7) Uani d . 1 1
H H2A 0.6952 0.233 0.0968 0.023 Uiso calc R 1 1
H H2B 0.6263 0.1377 0.0223 0.023 Uiso calc R 1 1
C C2 0.5594(3) 0.2606(3) -0.1055(4) 0.0159(8) Uani d . 1 1
C C3 0.5 0.2075(4) -0.25 0.0149(10) Uani d S 1 2
H H3 0.5 0.1339 -0.25 0.018 Uiso calc SR 1 2
C C4 0.5598(3) 0.3684(3) -0.1044(4) 0.0174(8) Uani d . 1 1
H H4 0.6007 0.4054 -0.0049 0.021 Uiso calc R 1 1
C C5 0.5 0.4211(4) -0.25 0.0237(13) Uani d S 1 2
H H5 0.5 0.4947 -0.25 0.028 Uiso calc SR 1 2

loop_
_atom_site_aniso_label
_atom_site_aniso_U_11
_atom_site_aniso_U_22
_atom_site_aniso_U_33
_atom_site_aniso_U_12
_atom_site_aniso_U_13
_atom_site_aniso_U_23
Cd1 0.0134(2) 0.0146(2) 0.0142(2) 0 0.00127(14) 0
S1 0.0252(6) 0.0127(5) 0.0371(6) -0.0027(4) -0.0140(4) 0.0019(4)
N1 0.0209(18) 0.0165(17) 0.0248(18) 0.0001(14) 0.0010(15) 0.0012(14)
C1 0.0176(19) 0.0127(19) 0.0180(19) 0.0044(16) 0.0041(15) 0.0024(15)
N2 0.0182(16) 0.0191(17) 0.0199(17) 0.0006(14) 0.0051(13) -0.0011(14)
C2 0.0117(18) 0.021(2) 0.0168(19) 0.0008(15) 0.0067(15) 0.0013(15)
C3 0.013(2) 0.012(3) 0.020(3) 0 0.006(2) 0
C4 0.0166(19) 0.018(2) 0.0175(19) -0.0036(15) 0.0046(15) -0.0055(15)
C5 0.028(3) 0.010(3) 0.036(3) 0 0.014(3) 0

loop_
_atom_type_symbol
_atom_type_description
_atom_type_scat_dispersion_real
_atom_type_scat_dispersion_imag
_atom_type_scat_source
C C 0.0033 0.0016 'International Tables Vol C Tables 4.2.6.8 and 6.1.1.4'
H H 0.0000 0.0000 'International Tables Vol C Tables 4.2.6.8 and 6.1.1.4'
N N 0.0061 0.0033 'International Tables Vol C Tables 4.2.6.8 and 6.1.1.4'
O O 0.0106 0.0060 'International Tables Vol C Tables 4.2.6.8 and 6.1.1.4'
S S 0.1246 0.1234 'International Tables Vol C Tables 4.2.6.8 and 6.1.1.4'
Cd Cd -0.8075 1.2024 'International Tables Vol C Tables 4.2.6.8 and 6.1.1.4'

loop_
_geom_angle_atom_site_label_1
_geom_angle_atom_site_label_2
_geom_angle_atom_site_label_3
_geom_angle_site_symmetry_1
_geom_angle_site_symmetry_3
_geom_angle
N1 Cd1 N1 7_656 8_455 90.81(15)
N1 Cd1 N2 7_656 2_655 96.91(10)
N1 Cd1 N2 8_455 2_655 83.89(11)
N1 Cd1 N2 7_656 . 83.89(11)
N1 Cd1 N2 8_455 . 96.91(10)
N2 Cd1 N2 2_655 . 178.87(14)
N1 Cd1 S1 7_656 2_655 174.75(8)
N1 Cd1 S1 8_455 2_655 92.41(8)
N2 Cd1 S1 2_655 2_655 87.56(8)
N2 Cd1 S1 . 2_655 91.60(8)
N1 Cd1 S1 7_656 . 92.41(8)
N1 Cd1 S1 8_455 . 174.75(8)
N2 Cd1 S1 2_655 . 91.60(8)
N2 Cd1 S1 . . 87.56(8)
S1 Cd1 S1 2_655 . 84.68(4)
C1 S1 Cd1 . . 99.92(12)
C1 N1 Cd1 . 7_656 165.4(3)
N1 C1 S1 . . 178.8(3)
C2 N2 Cd1 . . 117.1(2)
C2 N2 H2A . . 108
Cd1 N2 H2A . . 108
C2 N2 H2B . . 108
Cd1 N2 H2B . . 108
H2A N2 H2B . . 107.3
C3 C2 C4 . . 120.2(4)
C3 C2 N2 . . 120.6(3)
C4 C2 N2 . . 119.1(3)
C2 C3 C2 . 2_654 120.4(5)
C2 C3 H3 . . 119.8
C2 C3 H3 2_654 . 119.8
C5 C4 C2 . . 119.0(4)
C5 C4 H4 . . 120.5
C2 C4 H4 . . 120.5
C4 C5 C4 2_654 . 121.2(5)
C4 C5 H5 2_654 . 119.4
C4 C5 H5 . . 119.4

loop_
_geom_bond_atom_site_label_1
_geom_bond_atom_site_label_2
_geom_bond_site_symmetry_2
_geom_bond_distance
_geom_bond_publ_flag
Cd1 N1 7_656 2.306(3) yes
Cd1 N1 8_455 2.306(3) .
Cd1 N2 2_655 2.364(3) .
Cd1 N2 . 2.364(3) yes
Cd1 S1 2_655 2.7143(10) .
Cd1 S1 . 2.7143(10) yes
S1 C1 . 1.643(4) ?
N1 C1 . 1.157(4) ?
N1 Cd1 7_656 2.306(3) ?
N2 C2 . 1.439(4) ?
N2 H2A . 0.92 ?
N2 H2B . 0.92 ?
C2 C3 . 1.376(4) ?
C2 C4 . 1.391(5) ?
C3 C2 2_654 1.376(4) ?
C3 H3 . 0.95 ?
C4 C5 . 1.382(4) ?
C4 H4 . 0.95 ?
C5 C4 2_654 1.382(4) ?
C5 H5 . 0.95 ?

loop_
_geom_hbond_atom_site_label_D
_geom_hbond_atom_site_label_H
_geom_hbond_atom_site_label_A
_geom_hbond_site_symmetry_A
_geom_hbond_distance_DH
_geom_hbond_distance_HA
_geom_hbond_distance_DA
_geom_hbond_angle_DHA
_geom_hbond_publ_flag
N2 H2B S1 6 0.92 2.67 3.589(3) 173.1 yes

loop_
_geom_torsion_atom_site_label_1
_geom_torsion_atom_site_label_2
_geom_torsion_atom_site_label_3
_geom_torsion_atom_site_label_4
_geom_torsion_site_symmetry_1
_geom_torsion_site_symmetry_4
_geom_torsion
N1 Cd1 S1 C1 7_656 . 6.69(14)
N1 Cd1 S1 C1 8_455 . -121.1(9)
N2 Cd1 S1 C1 2_655 . -90.29(14)
N2 Cd1 S1 C1 . . 90.47(15)
S1 Cd1 S1 C1 2_655 . -177.70(14)
Cd1 N1 C1 S1 7_656 . 122(17)
Cd1 S1 C1 N1 . . -147(17)
N1 Cd1 N2 C2 7_656 . -101.1(2)
N1 Cd1 N2 C2 8_455 . -11.0(3)
N2 Cd1 N2 C2 2_655 . 123.9(2)
S1 Cd1 N2 C2 2_655 . 81.6(2)
S1 Cd1 N2 C2 . . 166.2(2)
Cd1 N2 C2 C3 . . -103.9(3)
Cd1 N2 C2 C4 . . 72.5(3)
C4 C2 C3 C2 . 2_654 0.0(2)
N2 C2 C3 C2 . 2_654 176.3(3)
C3 C2 C4 C5 . . 0.0(4)
N2 C2 C4 C5 . . -176.4(3)
C2 C4 C5 C4 . 2_654 0.0(2)
